data_4084802
loop_
_publ_author_name
'Xu, Songchen'
'Manna, Kuntal'
'Ellern, Arkady'
'Sadow, Aaron D.'

_publ_section_title
;
 Mixed N-Heterocyclic Carbene--Bis(oxazolinyl)borato Rhodium and Iridium
 Complexes in Photochemical and Thermal Oxidative Addition Reactions
;
_journal_issue 23
_journal_name_full Organometallics
_journal_page_first 6840
_journal_paper_doi 10.1021/om500891h
_journal_volume 33
_journal_year 2014
_chemical_formula_moiety 'C34 H43 B Ir N5 O3, C6 H6 '
_chemical_formula_sum 'C40 H49 B Ir N5 O3'
_chemical_formula_weight 850.85
_chemical_name_systematic
; 
 ? 
;
_space_group_crystal_system triclinic
_space_group_IT_number 2
_space_group_name_Hall '-P 1'
_space_group_name_H-M_alt 'P -1'
_symmetry_space_group_name_Hall '-P 1'
_symmetry_space_group_name_H-M 'P -1'
_atom_sites_solution_hydrogens geom
_audit_creation_method SHELXL-2014
_cell_angle_alpha 102.5540(10)
_cell_angle_beta 105.5870(10)
_cell_angle_gamma 92.5560(10)
_cell_formula_units_Z 2
_cell_length_a 9.9236(7)
_cell_length_b 12.0115(8)
_cell_length_c 18.2007(13)
_cell_measurement_reflns_used 9161
_cell_measurement_temperature 173(2)
_cell_measurement_theta_max 28.69
_cell_measurement_theta_min 2.34
_cell_volume 2027.5(2)
_computing_cell_refinement 'Bruker SAINT'
_computing_data_collection 'Bruker APEX2'
_computing_data_reduction 'Bruker SAINT'
_computing_molecular_graphics 'Bruker SHELXTL'
_computing_publication_material 'Bruker SHELXTL'
_computing_structure_refinement 'SHELXL-2014 (Sheldrick, 2014)'
_computing_structure_solution 'SHELXS-97 (Sheldrick, 2008)'
_diffrn_ambient_temperature 173(2)
_diffrn_measured_fraction_theta_full 1.000
_diffrn_measured_fraction_theta_max 0.996
_diffrn_measurement_device_type 'Bruker APEX-II CCD'
_diffrn_measurement_method '\f and \w scans'
_diffrn_radiation_type MoK\a
_diffrn_radiation_wavelength 0.71073
_diffrn_reflns_av_R_equivalents 0.0194
_diffrn_reflns_av_unetI/netI 0.0215
_diffrn_reflns_Laue_measured_fraction_full 1.000
_diffrn_reflns_Laue_measured_fraction_max 0.996
_diffrn_reflns_limit_h_max 13
_diffrn_reflns_limit_h_min -13
_diffrn_reflns_limit_k_max 16
_diffrn_reflns_limit_k_min -16
_diffrn_reflns_limit_l_max 24
_diffrn_reflns_limit_l_min -24
_diffrn_reflns_number 28769
_diffrn_reflns_point_group_measured_fraction_full 1.000
_diffrn_reflns_point_group_measured_fraction_max 0.996
_diffrn_reflns_theta_full 25.242
_diffrn_reflns_theta_max 28.698
_diffrn_reflns_theta_min 1.196
_exptl_absorpt_coefficient_mu 3.334
_exptl_absorpt_correction_T_max 0.75
_exptl_absorpt_correction_T_min 0.63
_exptl_absorpt_correction_type multi-scan
_exptl_crystal_colour yellow
_exptl_crystal_density_diffrn 1.394
_exptl_crystal_description block
_exptl_crystal_F_000 860
_exptl_crystal_size_max 0.250
_exptl_crystal_size_mid 0.230
_exptl_crystal_size_min 0.180
_refine_diff_density_max 1.488
_refine_diff_density_min -0.649
_refine_diff_density_rms 0.067
_refine_ls_extinction_method none
_refine_ls_goodness_of_fit_ref 1.048
_refine_ls_hydrogen_treatment constr
_refine_ls_matrix_type full
_refine_ls_number_parameters 503
_refine_ls_number_reflns 10449
_refine_ls_number_restraints 0
_refine_ls_restrained_S_all 1.048
_refine_ls_R_factor_all 0.0217
_refine_ls_R_factor_gt 0.0194
_refine_ls_shift/su_max 0.008
_refine_ls_shift/su_mean 0.000
_refine_ls_structure_factor_coef Fsqd
_refine_ls_weighting_details 'w=1/[\s^2^(Fo^2^)+(0.0287P)^2^+0.4977P] where P=(Fo^2^+2Fc^2^)/3'
_refine_ls_weighting_scheme calc
_refine_ls_wR_factor_gt 0.0481
_refine_ls_wR_factor_ref 0.0497
_reflns_Friedel_coverage 0.000
_reflns_number_gt 9764
_reflns_number_total 10449
_reflns_threshold_expression 'I > 2\s(I)'
_cod_data_source_file om500891h_si_002.cif
_cod_data_source_block 15ImMesIrCNtBuCO
_cod_depositor_comments 'Adding full bibliography for 4084789--4084803.cif.'
_cod_original_cell_volume 2027.4(2)
_cod_database_code 4084802
_shelx_space_group_comment
; 
The symmetry employed for this shelxl refinement is uniquely defined 
by the following loop, which should always be used as a source of 
symmetry information in preference to the above space-group names. 
They are only intended as comments. 
;
_shelx_estimated_absorpt_t_min 0.490
_shelx_estimated_absorpt_t_max 0.585
_shelxl_version_number 2014-3

loop_
_space_group_symop_operation_xyz
'x, y, z'
'-x, -y, -z'

loop_
_atom_site_label
_atom_site_type_symbol
_atom_site_fract_x
_atom_site_fract_y
_atom_site_fract_z
_atom_site_U_iso_or_equiv
_atom_site_adp_type
_atom_site_occupancy
_atom_site_site_symmetry_order
_atom_site_calc_flag
_atom_site_refinement_flags_posn
_atom_site_refinement_flags_adp
_atom_site_refinement_flags_occupancy
_atom_site_disorder_assembly
_atom_site_disorder_group
Ir1 Ir 0.84079(2) 0.87256(2) 0.24310(2) 0.02553(3) Uani 1 1 d . . . . .
B1 B 0.9717(2) 1.14559(17) 0.32168(12) 0.0246(4) Uani 1 1 d . . . . .
C1 C 1.1935(3) 0.8132(2) 0.34729(16) 0.0495(6) Uani 1 1 d . . . . .
H1A H 1.1302 0.7559 0.3034 0.074 Uiso 1 1 calc R U . . .
H1B H 1.2609 0.7746 0.3805 0.074 Uiso 1 1 calc R U . . .
H1C H 1.2446 0.8653 0.3269 0.074 Uiso 1 1 calc R U . . .
C2 C 1.1078(2) 0.88158(16) 0.39573(12) 0.0286(4) Uani 1 1 d . . . . .
C3 C 1.0332(2) 0.80292(19) 0.43050(13) 0.0391(5) Uani 1 1 d . . . . .
H3A H 0.9618 0.8427 0.4507 0.059 Uiso 1 1 calc R U . . .
H3B H 1.1018 0.7813 0.4735 0.059 Uiso 1 1 calc R U . . .
H3C H 0.9880 0.7338 0.3898 0.059 Uiso 1 1 calc R U . . .
C4 C 1.1970(3) 0.98333(18) 0.45910(14) 0.0425(5) Uani 1 1 d . . . . .
H4A H 1.1794 0.9852 0.5103 0.051 Uiso 1 1 calc R U . . .
H4B H 1.2985 0.9781 0.4649 0.051 Uiso 1 1 calc R U . . .
C5 C 1.04379(19) 1.05113(15) 0.36702(11) 0.0245(3) Uani 1 1 d . . . . .
C6 C 0.5152(3) 1.0155(3) 0.3308(2) 0.0627(8) Uani 1 1 d . . . . .
H6A H 0.5388 0.9620 0.2883 0.094 Uiso 1 1 calc R U . . .
H6B H 0.4153 1.0266 0.3141 0.094 Uiso 1 1 calc R U . . .
H6C H 0.5341 0.9840 0.3775 0.094 Uiso 1 1 calc R U . . .
C7 C 0.6037(2) 1.12935(18) 0.35003(13) 0.0342(4) Uani 1 1 d . . . . .
C8 C 0.5760(3) 1.2134(3) 0.41828(18) 0.0680(9) Uani 1 1 d . . . . .
H8A H 0.6015 1.1827 0.4653 0.102 Uiso 1 1 calc R U . . .
H8B H 0.4760 1.2248 0.4054 0.102 Uiso 1 1 calc R U . . .
H8C H 0.6327 1.2869 0.4282 0.102 Uiso 1 1 calc R U . . .
C9 C 0.5847(3) 1.1780(3) 0.27784(17) 0.0543(7) Uani 1 1 d . . . . .
H9A H 0.5176 1.1259 0.2314 0.065 Uiso 1 1 calc R U . . .
H9B H 0.5491 1.2540 0.2866 0.065 Uiso 1 1 calc R U . . .
C10 C 0.8099(2) 1.14525(15) 0.32380(11) 0.0258(3) Uani 1 1 d . . . . .
C11 C 0.9229(2) 0.98879(16) 0.19464(11) 0.0276(4) Uani 1 1 d . . . . .
C12 C 1.0109(3) 1.15682(18) 0.18439(13) 0.0396(5) Uani 1 1 d . . . . .
H12 H 1.0475 1.2353 0.1977 0.048 Uiso 1 1 calc R U . . .
C13 C 0.9887(3) 1.0834(2) 0.11411(14) 0.0446(6) Uani 1 1 d . . . . .
H13 H 1.0071 1.0998 0.0687 0.054 Uiso 1 1 calc R U . . .
C14 C 0.9006(2) 0.87750(18) 0.05806(11) 0.0336(4) Uani 1 1 d . . . . .
C15 C 0.9975(2) 0.79744(19) 0.05759(12) 0.0370(4) Uani 1 1 d . . . . .
C16 C 1.1346(3) 0.8138(3) 0.12140(16) 0.0529(6) Uani 1 1 d . . . . .
H16A H 1.1787 0.8925 0.1320 0.079 Uiso 1 1 calc R U . . .
H16B H 1.1975 0.7597 0.1044 0.079 Uiso 1 1 calc R U . . .
H16C H 1.1168 0.8000 0.1693 0.079 Uiso 1 1 calc R U . . .
C17 C 0.9654(3) 0.7004(2) -0.00478(14) 0.0461(5) Uani 1 1 d . . . . .
H17 H 1.0308 0.6451 -0.0062 0.055 Uiso 1 1 calc R U . . .
C18 C 0.8420(3) 0.6828(2) -0.06405(15) 0.0529(7) Uani 1 1 d . . . . .
C19 C 0.8074(4) 0.5753(3) -0.1302(2) 0.0842(12) Uani 1 1 d . . . . .
H19A H 0.7320 0.5253 -0.1246 0.126 Uiso 1 1 calc R U . . .
H19B H 0.8913 0.5347 -0.1281 0.126 Uiso 1 1 calc R U . . .
H19C H 0.7766 0.5964 -0.1807 0.126 Uiso 1 1 calc R U . . .
C20 C 0.7484(3) 0.7646(3) -0.06241(14) 0.0546(7) Uani 1 1 d . . . . .
H20 H 0.6630 0.7528 -0.1036 0.066 Uiso 1 1 calc R U . . .
C21 C 0.7758(3) 0.8640(2) -0.00184(13) 0.0446(5) Uani 1 1 d . . . . .
C22 C 0.6750(3) 0.9535(3) -0.00263(19) 0.0673(8) Uani 1 1 d . . . . .
H22A H 0.6648 0.9806 0.0502 0.101 Uiso 1 1 calc R U . . .
H22B H 0.5831 0.9202 -0.0393 0.101 Uiso 1 1 calc R U . . .
H22C H 0.7111 1.0181 -0.0194 0.101 Uiso 1 1 calc R U . . .
C23 C 1.0594(2) 1.27173(15) 0.35701(11) 0.0271(4) Uani 1 1 d . . . . .
C24 C 1.0021(3) 1.36659(18) 0.38962(14) 0.0383(5) Uani 1 1 d . . . . .
H24 H 0.9084 1.3574 0.3928 0.046 Uiso 1 1 calc R U . . .
C25 C 1.0782(3) 1.47548(19) 0.41805(17) 0.0508(6) Uani 1 1 d . . . . .
H25 H 1.0361 1.5388 0.4402 0.061 Uiso 1 1 calc R U . . .
C26 C 1.2138(3) 1.49096(19) 0.41397(15) 0.0468(6) Uani 1 1 d . . . . .
H26 H 1.2653 1.5650 0.4324 0.056 Uiso 1 1 calc R U . . .
C27 C 1.2741(3) 1.3979(2) 0.38279(16) 0.0461(6) Uani 1 1 d . . . . .
H27 H 1.3683 1.4073 0.3804 0.055 Uiso 1 1 calc R U . . .
C28 C 1.1976(2) 1.29039(18) 0.35487(15) 0.0403(5) Uani 1 1 d . . . . .
H28 H 1.2410 1.2272 0.3335 0.048 Uiso 1 1 calc R U . . .
C29 C 0.7556(2) 0.77142(17) 0.29313(12) 0.0313(4) Uani 1 1 d . . . . .
C30 C 0.6106(2) 0.63965(19) 0.34696(15) 0.0415(5) Uani 1 1 d . . . . .
C31 C 0.6900(6) 0.5419(4) 0.3645(4) 0.135(2) Uani 1 1 d . . . . .
H31A H 0.7009 0.4947 0.3157 0.202 Uiso 1 1 calc R U . . .
H31B H 0.6384 0.4953 0.3882 0.202 Uiso 1 1 calc R U . . .
H31C H 0.7831 0.5714 0.4011 0.202 Uiso 1 1 calc R U . . .
C32 C 0.4736(4) 0.6065(5) 0.2844(2) 0.129(2) Uani 1 1 d . . . . .
H32A H 0.4355 0.6756 0.2707 0.193 Uiso 1 1 calc R U . . .
H32B H 0.4071 0.5662 0.3035 0.193 Uiso 1 1 calc R U . . .
H32C H 0.4883 0.5559 0.2377 0.193 Uiso 1 1 calc R U . . .
C33 C 0.5864(4) 0.7096(3) 0.42148(19) 0.0686(9) Uani 1 1 d . . . . .
H33A H 0.6764 0.7309 0.4626 0.103 Uiso 1 1 calc R U . . .
H33B H 0.5221 0.6638 0.4389 0.103 Uiso 1 1 calc R U . . .
H33C H 0.5449 0.7792 0.4111 0.103 Uiso 1 1 calc R U . . .
C35 C 0.6920(3) 0.8201(2) 0.15636(13) 0.0424(5) Uani 1 1 d . . . . .
C36 C 0.7354(12) 0.5236(6) 0.0675(7) 0.061(4) Uani 0.5 1 d G . P A 1
H36 H 0.7317 0.5879 0.0448 0.073 Uiso 0.5 1 calc R U P A 1
C37 C 0.6527(8) 0.4212(8) 0.0257(4) 0.059(2) Uani 0.5 1 d G . P A 1
H37 H 0.5924 0.4156 -0.0256 0.070 Uiso 0.5 1 calc R U P A 1
C38 C 0.6582(7) 0.3271(5) 0.0589(5) 0.0590(19) Uani 0.5 1 d G . P A 1
H38 H 0.6017 0.2572 0.0304 0.071 Uiso 0.5 1 calc R U P A 1
C39 C 0.7464(9) 0.3353(8) 0.1340(5) 0.063(3) Uani 0.5 1 d G . P A 1
H39 H 0.7502 0.2710 0.1567 0.075 Uiso 0.5 1 calc R U P A 1
C40 C 0.8292(8) 0.4377(11) 0.1758(3) 0.064(3) Uani 0.5 1 d G . P A 1
H40 H 0.8895 0.4433 0.2270 0.077 Uiso 0.5 1 calc R U P A 1
C41 C 0.8237(10) 0.5318(7) 0.1425(7) 0.072(4) Uani 0.5 1 d G . P A 1
H41 H 0.8802 0.6018 0.1711 0.087 Uiso 0.5 1 calc R U P A 1
N1 N 1.00862(16) 0.94185(13) 0.34401(9) 0.0244(3) Uani 1 1 d . . . . .
N2 N 0.75485(17) 1.11207(14) 0.37165(10) 0.0297(3) Uani 1 1 d . . . . .
N3 N 0.97128(18) 1.09803(13) 0.23411(9) 0.0292(3) Uani 1 1 d . . . . .
N4 N 0.9339(2) 0.97960(15) 0.12059(10) 0.0347(4) Uani 1 1 d . . . . .
N5 N 0.69557(19) 0.71233(16) 0.31841(11) 0.0381(4) Uani 1 1 d . . . . .
O1 O 1.15363(15) 1.08485(11) 0.43207(8) 0.0326(3) Uani 1 1 d . . . . .
O2 O 0.72171(17) 1.18781(16) 0.26668(10) 0.0455(4) Uani 1 1 d . . . . .
O3 O 0.5927(2) 0.7875(2) 0.10393(12) 0.0704(6) Uani 1 1 d . . . . .
C42 C 0.8146(19) 0.5488(11) 0.1212(11) 0.081(4) Uani 0.5 1 d . . P B 2
H42 H 0.8574 0.6227 0.1244 0.097 Uiso 0.5 1 calc R U P B 2
C43 C 0.718(2) 0.4969(17) 0.0597(9) 0.092(4) Uani 0.5 1 d . . P B 2
H43 H 0.6872 0.5347 0.0184 0.111 Uiso 0.5 1 calc R U P B 2
C44 C 0.6602(12) 0.3932(18) 0.0515(9) 0.107(4) Uani 0.5 1 d . . P B 2
H44 H 0.5893 0.3565 0.0047 0.129 Uiso 0.5 1 calc R U P B 2
C45 C 0.7021(18) 0.3384(8) 0.1101(13) 0.094(4) Uani 0.5 1 d . . P B 2
H45 H 0.6633 0.2617 0.1027 0.113 Uiso 0.5 1 calc R U P B 2
C46 C 0.7939(15) 0.3886(10) 0.1760(10) 0.067(3) Uani 0.5 1 d . . P B 2
H46 H 0.8168 0.3511 0.2179 0.080 Uiso 0.5 1 calc R U P B 2
C47 C 0.8574(12) 0.4959(12) 0.1846(7) 0.071(3) Uani 0.5 1 d . . P B 2
H47 H 0.9278 0.5334 0.2314 0.085 Uiso 0.5 1 calc R U P B 2

loop_
_atom_site_aniso_label
_atom_site_aniso_U_11
_atom_site_aniso_U_22
_atom_site_aniso_U_33
_atom_site_aniso_U_23
_atom_site_aniso_U_13
_atom_site_aniso_U_12
Ir1 0.03110(4) 0.02287(4) 0.02406(4) 0.00667(3) 0.01033(3) -0.00259(3)
B1 0.0321(10) 0.0196(9) 0.0261(9) 0.0079(7) 0.0130(8) 0.0018(7)
C1 0.0471(13) 0.0567(15) 0.0573(15) 0.0241(12) 0.0244(12) 0.0251(12)
C2 0.0313(9) 0.0253(9) 0.0320(9) 0.0133(7) 0.0083(8) 0.0029(7)
C3 0.0426(12) 0.0386(11) 0.0382(11) 0.0220(9) 0.0065(9) -0.0054(9)
C4 0.0448(12) 0.0286(10) 0.0462(12) 0.0176(9) -0.0060(10) -0.0032(9)
C5 0.0278(9) 0.0226(8) 0.0266(8) 0.0080(7) 0.0123(7) 0.0008(7)
C6 0.0396(13) 0.0544(16) 0.094(2) 0.0287(16) 0.0119(14) -0.0062(11)
C7 0.0282(9) 0.0380(11) 0.0394(11) 0.0145(9) 0.0102(8) 0.0059(8)
C8 0.0551(17) 0.087(2) 0.0573(17) 0.0030(15) 0.0151(14) 0.0356(16)
C9 0.0329(12) 0.0796(19) 0.0593(16) 0.0415(15) 0.0074(11) 0.0089(12)
C10 0.0313(9) 0.0216(8) 0.0253(8) 0.0085(7) 0.0075(7) 0.0028(7)
C11 0.0360(10) 0.0266(9) 0.0245(8) 0.0090(7) 0.0138(7) 0.0016(7)
C12 0.0645(14) 0.0278(10) 0.0379(11) 0.0143(8) 0.0290(11) 0.0010(9)
C13 0.0728(16) 0.0375(11) 0.0368(11) 0.0170(9) 0.0317(11) 0.0026(11)
C14 0.0456(11) 0.0358(10) 0.0234(9) 0.0067(8) 0.0173(8) 0.0003(9)
C15 0.0468(12) 0.0362(11) 0.0315(10) 0.0085(8) 0.0175(9) 0.0004(9)
C16 0.0551(15) 0.0608(16) 0.0430(13) 0.0121(12) 0.0132(11) 0.0151(13)
C17 0.0632(15) 0.0370(12) 0.0427(12) 0.0051(10) 0.0267(12) 0.0023(11)
C18 0.0653(17) 0.0496(14) 0.0391(13) -0.0040(11) 0.0220(12) -0.0153(12)
C19 0.104(3) 0.072(2) 0.0583(19) -0.0240(16) 0.0311(19) -0.029(2)
C20 0.0481(14) 0.0780(19) 0.0307(11) 0.0070(12) 0.0074(10) -0.0136(13)
C21 0.0453(13) 0.0596(15) 0.0337(11) 0.0148(10) 0.0164(10) 0.0056(11)
C22 0.0632(18) 0.092(2) 0.0577(17) 0.0321(17) 0.0201(14) 0.0294(17)
C23 0.0343(10) 0.0212(8) 0.0297(9) 0.0100(7) 0.0126(8) 0.0012(7)
C24 0.0448(12) 0.0254(10) 0.0491(13) 0.0061(9) 0.0234(10) 0.0009(8)
C25 0.0675(17) 0.0226(10) 0.0645(16) -0.0006(10) 0.0322(14) -0.0005(10)
C26 0.0588(15) 0.0258(10) 0.0552(14) 0.0097(10) 0.0177(12) -0.0112(10)
C27 0.0381(12) 0.0348(11) 0.0686(16) 0.0175(11) 0.0176(11) -0.0053(9)
C28 0.0385(11) 0.0260(10) 0.0623(14) 0.0147(9) 0.0209(10) 0.0028(8)
C29 0.0327(10) 0.0295(9) 0.0313(9) 0.0082(8) 0.0087(8) -0.0033(8)
C30 0.0431(12) 0.0362(11) 0.0528(13) 0.0147(10) 0.0249(11) -0.0075(9)
C31 0.170(5) 0.085(3) 0.254(7) 0.116(4) 0.167(5) 0.068(3)
C32 0.097(3) 0.202(5) 0.062(2) 0.033(3) 0.000(2) -0.106(3)
C33 0.079(2) 0.072(2) 0.0619(18) 0.0151(16) 0.0367(17) -0.0112(17)
C35 0.0465(13) 0.0446(12) 0.0338(11) 0.0101(9) 0.0096(10) -0.0098(10)
C36 0.067(6) 0.042(4) 0.089(10) 0.028(5) 0.036(7) 0.010(4)
C37 0.062(4) 0.070(6) 0.049(4) 0.034(4) 0.008(4) 0.016(4)
C38 0.056(4) 0.058(4) 0.063(5) 0.032(4) 0.003(3) -0.001(3)
C39 0.074(7) 0.080(7) 0.045(4) 0.040(5) 0.013(4) 0.022(5)
C40 0.058(6) 0.079(9) 0.047(4) 0.009(6) 0.006(4) -0.001(6)
C41 0.083(7) 0.061(8) 0.065(6) -0.004(6) 0.021(5) 0.013(6)
N1 0.0278(7) 0.0206(7) 0.0277(7) 0.0098(6) 0.0096(6) 0.0009(6)
N2 0.0285(8) 0.0350(8) 0.0315(8) 0.0150(7) 0.0122(7) 0.0066(6)
N3 0.0421(9) 0.0245(7) 0.0275(8) 0.0107(6) 0.0175(7) 0.0026(6)
N4 0.0521(11) 0.0306(8) 0.0274(8) 0.0088(7) 0.0203(8) 0.0029(7)
N5 0.0358(9) 0.0385(10) 0.0427(10) 0.0169(8) 0.0117(8) -0.0069(7)
O1 0.0384(7) 0.0231(6) 0.0329(7) 0.0103(5) 0.0024(6) -0.0028(5)
O2 0.0388(8) 0.0633(11) 0.0451(9) 0.0365(8) 0.0102(7) 0.0099(8)
O3 0.0590(12) 0.0898(16) 0.0460(11) 0.0169(11) -0.0077(9) -0.0262(11)
C42 0.107(10) 0.044(4) 0.123(12) 0.033(6) 0.073(10) 0.008(5)
C43 0.115(11) 0.095(9) 0.071(8) 0.042(7) 0.013(7) 0.028(8)
C44 0.073(6) 0.135(14) 0.076(8) -0.007(8) -0.015(5) 0.000(8)
C45 0.096(9) 0.044(5) 0.140(13) 0.013(6) 0.040(9) -0.015(4)
C46 0.083(7) 0.055(6) 0.089(7) 0.043(5) 0.046(6) 0.021(5)
C47 0.072(6) 0.077(7) 0.062(6) 0.008(5) 0.026(5) -0.005(5)

loop_
_atom_type_symbol
_atom_type_description
_atom_type_scat_dispersion_real
_atom_type_scat_dispersion_imag
_atom_type_scat_source
C C 0.0033 0.0016 'International Tables Vol C Tables 4.2.6.8 and 6.1.1.4'
H H 0.0000 0.0000 'International Tables Vol C Tables 4.2.6.8 and 6.1.1.4'
B B 0.0013 0.0007 'International Tables Vol C Tables 4.2.6.8 and 6.1.1.4'
N N 0.0061 0.0033 'International Tables Vol C Tables 4.2.6.8 and 6.1.1.4'
O O 0.0106 0.0060 'International Tables Vol C Tables 4.2.6.8 and 6.1.1.4'
Ir Ir -1.4442 7.9887 'International Tables Vol C Tables 4.2.6.8 and 6.1.1.4'

loop_
_geom_angle_atom_site_label_1
_geom_angle_atom_site_label_2
_geom_angle_atom_site_label_3
_geom_angle
C35 Ir1 C29 87.05(9)
C35 Ir1 C11 93.41(9)
C29 Ir1 C11 175.58(8)
C35 Ir1 N1 176.93(9)
C29 Ir1 N1 94.12(7)
C11 Ir1 N1 85.21(7)
N3 B1 C10 107.84(15)
N3 B1 C23 110.54(14)
C10 B1 C23 112.78(15)
N3 B1 C5 104.40(14)
C10 B1 C5 108.53(14)
C23 B1 C5 112.31(16)
C2 C1 H1A 109.5
C2 C1 H1B 109.5
H1A C1 H1B 109.5
C2 C1 H1C 109.5
H1A C1 H1C 109.5
H1B C1 H1C 109.5
N1 C2 C3 112.94(16)
N1 C2 C1 108.18(17)
C3 C2 C1 110.04(18)
N1 C2 C4 101.31(15)
C3 C2 C4 111.63(18)
C1 C2 C4 112.5(2)
C2 C3 H3A 109.5
C2 C3 H3B 109.5
H3A C3 H3B 109.5
C2 C3 H3C 109.5
H3A C3 H3C 109.5
H3B C3 H3C 109.5
O1 C4 C2 105.43(16)
O1 C4 H4A 110.7
C2 C4 H4A 110.7
O1 C4 H4B 110.7
C2 C4 H4B 110.7
H4A C4 H4B 108.8
N1 C5 O1 114.85(16)
N1 C5 B1 125.21(17)
O1 C5 B1 119.86(15)
C7 C6 H6A 109.5
C7 C6 H6B 109.5
H6A C6 H6B 109.5
C7 C6 H6C 109.5
H6A C6 H6C 109.5
H6B C6 H6C 109.5
N2 C7 C6 109.65(18)
N2 C7 C8 108.27(19)
C6 C7 C8 111.5(2)
N2 C7 C9 103.37(16)
C6 C7 C9 111.3(2)
C8 C7 C9 112.4(2)
C7 C8 H8A 109.5
C7 C8 H8B 109.5
H8A C8 H8B 109.5
C7 C8 H8C 109.5
H8A C8 H8C 109.5
H8B C8 H8C 109.5
O2 C9 C7 105.32(17)
O2 C9 H9A 110.7
C7 C9 H9A 110.7
O2 C9 H9B 110.7
C7 C9 H9B 110.7
H9A C9 H9B 108.8
N2 C10 O2 116.22(17)
N2 C10 B1 128.32(16)
O2 C10 B1 115.45(15)
N3 C11 N4 106.12(16)
N3 C11 Ir1 122.90(13)
N4 C11 Ir1 130.88(14)
C13 C12 N3 108.01(18)
C13 C12 H12 126.0
N3 C12 H12 126.0
C12 C13 N4 106.67(18)
C12 C13 H13 126.7
N4 C13 H13 126.7
C21 C14 C15 121.9(2)
C21 C14 N4 119.2(2)
C15 C14 N4 118.81(19)
C14 C15 C17 118.1(2)
C14 C15 C16 121.9(2)
C17 C15 C16 120.0(2)
C15 C16 H16A 109.5
C15 C16 H16B 109.5
H16A C16 H16B 109.5
C15 C16 H16C 109.5
H16A C16 H16C 109.5
H16B C16 H16C 109.5
C18 C17 C15 121.6(2)
C18 C17 H17 119.2
C15 C17 H17 119.2
C17 C18 C20 118.9(2)
C17 C18 C19 120.8(3)
C20 C18 C19 120.3(3)
C18 C19 H19A 109.5
C18 C19 H19B 109.5
H19A C19 H19B 109.5
C18 C19 H19C 109.5
H19A C19 H19C 109.5
H19B C19 H19C 109.5
C18 C20 C21 121.9(2)
C18 C20 H20 119.1
C21 C20 H20 119.1
C14 C21 C20 117.5(2)
C14 C21 C22 121.5(2)
C20 C21 C22 121.0(3)
C21 C22 H22A 109.5
C21 C22 H22B 109.5
H22A C22 H22B 109.5
C21 C22 H22C 109.5
H22A C22 H22C 109.5
H22B C22 H22C 109.5
C24 C23 C28 116.35(18)
C24 C23 B1 122.68(17)
C28 C23 B1 120.97(17)
C23 C24 C25 121.9(2)
C23 C24 H24 119.0
C25 C24 H24 119.0
C26 C25 C24 120.1(2)
C26 C25 H25 119.9
C24 C25 H25 119.9
C25 C26 C27 119.2(2)
C25 C26 H26 120.4
C27 C26 H26 120.4
C26 C27 C28 120.1(2)
C26 C27 H27 119.9
C28 C27 H27 119.9
C27 C28 C23 122.3(2)
C27 C28 H28 118.9
C23 C28 H28 118.9
N5 C29 Ir1 174.61(19)
N5 C30 C31 108.0(2)
N5 C30 C32 105.9(2)
C31 C30 C32 114.8(4)
N5 C30 C33 108.5(2)
C31 C30 C33 109.8(3)
C32 C30 C33 109.6(3)
C30 C31 H31A 109.5
C30 C31 H31B 109.5
H31A C31 H31B 109.5
C30 C31 H31C 109.5
H31A C31 H31C 109.5
H31B C31 H31C 109.5
C30 C32 H32A 109.5
C30 C32 H32B 109.5
H32A C32 H32B 109.5
C30 C32 H32C 109.5
H32A C32 H32C 109.5
H32B C32 H32C 109.5
C30 C33 H33A 109.5
C30 C33 H33B 109.5
H33A C33 H33B 109.5
C30 C33 H33C 109.5
H33A C33 H33C 109.5
H33B C33 H33C 109.5
O3 C35 Ir1 176.2(2)
C37 C36 C41 120.0
C37 C36 H36 120.0
C41 C36 H36 120.0
C36 C37 C38 120.0
C36 C37 H37 120.0
C38 C37 H37 120.0
C39 C38 C37 120.0
C39 C38 H38 120.0
C37 C38 H38 120.0
C38 C39 C40 120.0
C38 C39 H39 120.0
C40 C39 H39 120.0
C39 C40 C41 120.0
C39 C40 H40 120.0
C41 C40 H40 120.0
C40 C41 C36 120.0
C40 C41 H41 120.0
C36 C41 H41 120.0
C5 N1 C2 110.02(15)
C5 N1 Ir1 120.48(13)
C2 N1 Ir1 129.39(12)
C10 N2 C7 108.40(16)
C11 N3 C12 109.28(16)
C11 N3 B1 122.37(15)
C12 N3 B1 128.29(16)
C11 N4 C13 109.92(17)
C11 N4 C14 126.51(17)
C13 N4 C14 123.51(17)
C29 N5 C30 176.0(2)
C5 O1 C4 107.84(14)
C10 O2 C9 106.64(16)
C43 C42 C47 119.6(12)
C43 C42 H42 120.2
C47 C42 H42 120.2
C42 C43 C44 122.2(11)
C42 C43 H43 118.9
C44 C43 H43 118.9
C43 C44 C45 119.7(9)
C43 C44 H44 120.2
C45 C44 H44 120.2
C46 C45 C44 121.3(9)
C46 C45 H45 119.3
C44 C45 H45 119.3
C45 C46 C47 119.4(11)
C45 C46 H46 120.3
C47 C46 H46 120.3
C46 C47 C42 117.5(13)
C46 C47 H47 121.2
C42 C47 H47 121.2

loop_
_geom_bond_atom_site_label_1
_geom_bond_atom_site_label_2
_geom_bond_distance
Ir1 C35 1.817(2)
Ir1 C29 1.955(2)
Ir1 C11 2.0519(18)
Ir1 N1 2.0994(16)
B1 N3 1.571(2)
B1 C10 1.616(3)
B1 C23 1.620(3)
B1 C5 1.626(3)
C1 C2 1.525(3)
C1 H1A 0.9800
C1 H1B 0.9800
C1 H1C 0.9800
C2 N1 1.497(2)
C2 C3 1.513(3)
C2 C4 1.533(3)
C3 H3A 0.9800
C3 H3B 0.9800
C3 H3C 0.9800
C4 O1 1.452(2)
C4 H4A 0.9900
C4 H4B 0.9900
C5 N1 1.289(2)
C5 O1 1.346(2)
C6 C7 1.512(3)
C6 H6A 0.9800
C6 H6B 0.9800
C6 H6C 0.9800
C7 N2 1.481(2)
C7 C8 1.516(3)
C7 C9 1.521(3)
C8 H8A 0.9800
C8 H8B 0.9800
C8 H8C 0.9800
C9 O2 1.431(3)
C9 H9A 0.9900
C9 H9B 0.9900
C10 N2 1.266(2)
C10 O2 1.375(2)
C11 N3 1.348(2)
C11 N4 1.362(2)
C12 C13 1.343(3)
C12 N3 1.384(2)
C12 H12 0.9500
C13 N4 1.379(3)
C13 H13 0.9500
C14 C21 1.388(3)
C14 C15 1.391(3)
C14 N4 1.436(3)
C15 C17 1.395(3)
C15 C16 1.505(3)
C16 H16A 0.9800
C16 H16B 0.9800
C16 H16C 0.9800
C17 C18 1.370(4)
C17 H17 0.9500
C18 C20 1.382(4)
C18 C19 1.516(4)
C19 H19A 0.9800
C19 H19B 0.9800
C19 H19C 0.9800
C20 C21 1.398(4)
C20 H20 0.9500
C21 C22 1.501(4)
C22 H22A 0.9800
C22 H22B 0.9800
C22 H22C 0.9800
C23 C24 1.385(3)
C23 C28 1.392(3)
C24 C25 1.399(3)
C24 H24 0.9500
C25 C26 1.374(4)
C25 H25 0.9500
C26 C27 1.377(4)
C26 H26 0.9500
C27 C28 1.386(3)
C27 H27 0.9500
C28 H28 0.9500
C29 N5 1.150(3)
C30 N5 1.453(2)
C30 C31 1.487(4)
C30 C32 1.492(4)
C30 C33 1.517(4)
C31 H31A 0.9800
C31 H31B 0.9800
C31 H31C 0.9800
C32 H32A 0.9800
C32 H32B 0.9800
C32 H32C 0.9800
C33 H33A 0.9800
C33 H33B 0.9800
C33 H33C 0.9800
C35 O3 1.155(3)
C36 C37 1.3900
C36 C41 1.3900
C36 H36 0.9500
C37 C38 1.3900
C37 H37 0.9500
C38 C39 1.3900
C38 H38 0.9500
C39 C40 1.3900
C39 H39 0.9500
C40 C41 1.3900
C40 H40 0.9500
C41 H41 0.9500
C42 C43 1.276(17)
C42 C47 1.412(17)
C42 H42 0.9500
C43 C44 1.308(19)
C43 H43 0.9500
C44 C45 1.354(17)
C44 H44 0.9500
C45 C46 1.297(18)
C45 H45 0.9500
C46 C47 1.367(11)
C46 H46 0.9500
C47 H47 0.9500
